data_1514328
loop_
_publ_author_name
'Heyer, Elodie'
'Retailleau, Pascal'
'Ziessel, Raymond'

_publ_section_title
;
 \a-Fused Dithienyl BODIPYs Synthesized by Oxidative Ring Closure.
;
_journal_issue 9
_journal_name_full 'Organic letters'
_journal_page_first 2330
_journal_page_last 2333
_journal_paper_doi 10.1021/ol500572t
_journal_volume 16
_journal_year 2014
_chemical_formula_moiety 'C30 H24 B Br F2 I N2 S2'
_chemical_formula_sum 'C30 H24 B Br F2 I N2 S2'
_chemical_formula_weight 732.25
_chemical_name_systematic
;
 ?
;
_space_group_crystal_system monoclinic
_space_group_IT_number 14
_space_group_name_Hall '-P 2yn'
_space_group_name_H-M_alt 'P 1 21/n 1'
_symmetry_space_group_name_Hall '-P 2yn'
_symmetry_space_group_name_H-M 'P 1 21/n 1'
_atom_sites_solution_hydrogens geom
_audit_creation_method SHELXL-2012
_cell_angle_alpha 90
_cell_angle_beta 92.636(7)
_cell_angle_gamma 90
_cell_formula_units_Z 4
_cell_length_a 8.1859(3)
_cell_length_b 27.8367(7)
_cell_length_c 12.9701(9)
_cell_measurement_reflns_used 12317
_cell_measurement_temperature 293(2)
_cell_measurement_theta_max 68.1
_cell_measurement_theta_min 3.2
_cell_volume 2952.3(2)
_diffrn_ambient_temperature 293(2)
_diffrn_detector_type 'RAPID II large area curved imaging plate detector '
_diffrn_measured_fraction_theta_full 0.995
_diffrn_measured_fraction_theta_max 0.994
_diffrn_measurement_device_type 'Rigaku rapid II RAXIS conversion'
_diffrn_measurement_method 'profile data from \w-scans'
_diffrn_radiation_monochromator graphite
_diffrn_radiation_source 'fine-focus sealed tube'
_diffrn_radiation_type CuK\a
_diffrn_radiation_wavelength 1.54187
_diffrn_reflns_av_R_equivalents 0.0860
_diffrn_reflns_av_unetI/netI 0.0595
_diffrn_reflns_Laue_measured_fraction_full 0.995
_diffrn_reflns_Laue_measured_fraction_max 0.994
_diffrn_reflns_limit_h_max 9
_diffrn_reflns_limit_h_min -8
_diffrn_reflns_limit_k_max 32
_diffrn_reflns_limit_k_min -33
_diffrn_reflns_limit_l_max 13
_diffrn_reflns_limit_l_min -15
_diffrn_reflns_number 31015
_diffrn_reflns_point_group_measured_fraction_full 0.995
_diffrn_reflns_point_group_measured_fraction_max 0.994
_diffrn_reflns_theta_full 67.687
_diffrn_reflns_theta_max 68.252
_diffrn_reflns_theta_min 3.175
_exptl_absorpt_coefficient_mu 11.724
_exptl_absorpt_correction_T_max 0.35
_exptl_absorpt_correction_T_min 0.10
_exptl_absorpt_correction_type multi-scan
_exptl_absorpt_process_details 'FS_ABSCOR (Rigaku, 2009)'
_exptl_crystal_colour 'dark blue'
_exptl_crystal_density_diffrn 1.647
_exptl_crystal_description prism
_exptl_crystal_F_000 1444
_exptl_crystal_size_max 0.480
_exptl_crystal_size_mid 0.280
_exptl_crystal_size_min 0.090
_refine_diff_density_max 0.720
_refine_diff_density_min -1.142
_refine_diff_density_rms 0.093
_refine_ls_extinction_method none
_refine_ls_goodness_of_fit_ref 1.153
_refine_ls_hydrogen_treatment constr
_refine_ls_matrix_type full
_refine_ls_number_parameters 410
_refine_ls_number_reflns 5368
_refine_ls_number_restraints 220
_refine_ls_restrained_S_all 1.133
_refine_ls_R_factor_all 0.0728
_refine_ls_R_factor_gt 0.0491
_refine_ls_shift/su_max 0.001
_refine_ls_shift/su_mean 0.000
_refine_ls_structure_factor_coef Fsqd
_refine_ls_weighting_details
;
 w=1/[\s^2^(Fo^2^)+(0.0663P)^2^+1.5880P]
 where P=(Fo^2^+2Fc^2^)/3
;
_refine_ls_weighting_scheme calc
_refine_ls_wR_factor_gt 0.1282
_refine_ls_wR_factor_ref 0.1607
_reflns_Friedel_coverage 0.000
_reflns_number_gt 3674
_reflns_number_total 5374
_reflns_threshold_expression 'I > 2\s(I)'
_cod_data_source_file ol500572t_si_001.cif
_cod_data_source_block compound_2T-4
_cod_depositor_comments 'Adding full bibliography for 1514328.cif.'
_cod_database_code 1514328
_shelx_space_group_comment
;
The symmetry employed for this shelxl refinement is uniquely defined
by the following loop, which should always be used as a source of
symmetry information in preference to the above space-group names.
They are only intended as comments.
;
_shelx_estimated_absorpt_t_min 0.387
_shelx_estimated_absorpt_t_max 0.387
_shelxl_version_number 2012-9

loop_
_space_group_symop_operation_xyz
'x, y, z'
'-x+1/2, y+1/2, -z+1/2'
'-x, -y, -z'
'x-1/2, -y-1/2, z-1/2'

loop_
_atom_site_label
_atom_site_type_symbol
_atom_site_fract_x
_atom_site_fract_y
_atom_site_fract_z
_atom_site_U_iso_or_equiv
_atom_site_adp_type
_atom_site_occupancy
_atom_site_site_symmetry_order
_atom_site_calc_flag
_atom_site_refinement_flags_posn
_atom_site_refinement_flags_adp
_atom_site_refinement_flags_occupancy
_atom_site_disorder_assembly
_atom_site_disorder_group
I1 I 0.31385(6) 0.98781(2) 0.10632(4) 0.0840(2) Uani 1 1 d . . . . .
Br1 Br -0.18878(14) 1.46709(3) -0.07971(7) 0.1269(4) Uani 1 1 d . . . . .
S1 S -0.0722(2) 1.42294(5) 0.12915(13) 0.0772(5) Uani 1 1 d . . . . .
S2 S 0.05384(17) 1.36623(4) 0.35244(11) 0.0620(4) Uani 1 1 d . . . . .
F1 F 0.3684(4) 1.19593(11) 0.2322(3) 0.0757(9) Uani 1 1 d . . . . .
F2 F 0.1107(4) 1.17696(11) 0.2694(2) 0.0754(9) Uani 1 1 d . . . . .
N1 N 0.2239(5) 1.13718(13) 0.1259(4) 0.0569(11) Uani 1 1 d . . . . .
N2 N 0.1511(5) 1.22334(13) 0.1144(3) 0.0525(10) Uani 1 1 d . . . . .
C1 C 0.1925(6) 1.13221(16) 0.0206(4) 0.0534(12) Uani 1 1 d . . . . .
C2 C 0.2172(6) 1.08331(17) -0.0054(4) 0.0577(13) Uani 1 1 d . . . . .
H2 H 0.2047 1.0695 -0.0705 0.069 Uiso 1 1 calc R U . . .
C3 C 0.2629(7) 1.06077(18) 0.0846(5) 0.0657(15) Uani 1 1 d . . . . .
C4 C 0.2671(7) 1.09411(17) 0.1644(5) 0.0671(15) Uani 1 1 d . . . . .
H4 H 0.2953 1.0876 0.2333 0.081 Uiso 1 1 calc R U . . .
C5 C 0.1080(6) 1.26960(16) 0.1368(4) 0.0530(13) Uani 1 1 d . . . . .
C6 C 0.0501(6) 1.29274(16) 0.0431(4) 0.0531(12) Uani 1 1 d . . . . .
C7 C 0.0596(6) 1.25955(16) -0.0345(4) 0.0578(13) Uani 1 1 d . . . . .
H7 H 0.0307 1.2646 -0.1038 0.069 Uiso 1 1 calc R U . . .
C8 C 0.1208(6) 1.21654(17) 0.0089(4) 0.0524(12) Uani 1 1 d . . . . .
C9 C 0.1425(6) 1.17171(17) -0.0389(4) 0.0540(13) Uani 1 1 d . . . . .
C10 C 0.1036(6) 1.16620(17) -0.1501(4) 0.0553(13) Uani 1 1 d . . . . .
C11 C 0.1694(7) 1.1972(2) -0.2217(5) 0.0687(15) Uani 1 1 d . . . . .
H11 H 0.2402 1.2217 -0.1997 0.082 Uiso 1 1 calc R U . . .
C12 C 0.1286(8) 1.1914(3) -0.3257(6) 0.086(2) Uani 1 1 d . . . . .
H12 H 0.1730 1.2123 -0.3729 0.103 Uiso 1 1 calc R U . . .
C13 C 0.0237(8) 1.1555(3) -0.3616(5) 0.085(2) Uani 1 1 d . . . . .
C14 C -0.0411(8) 1.1251(2) -0.2908(6) 0.0787(18) Uani 1 1 d . . . . .
H14 H -0.1132 1.1011 -0.3131 0.094 Uiso 1 1 calc R U . . .
C15 C -0.0008(7) 1.1299(2) -0.1875(5) 0.0658(15) Uani 1 1 d . . . . .
H025 H -0.0441 1.1083 -0.1412 0.079 Uiso 1 1 calc R U . . .
C16 C -0.0208(10) 1.1513(4) -0.4762(5) 0.132(3) Uani 1 1 d . . . . .
H16A H 0.0592 1.1678 -0.5147 0.198 Uiso 1 1 calc R U . . .
H16B H -0.1265 1.1653 -0.4907 0.198 Uiso 1 1 calc R U . . .
H6C H -0.0233 1.1180 -0.4957 0.198 Uiso 1 1 calc R U . . .
C17 C 0.1096(6) 1.29411(16) 0.2343(4) 0.0511(12) Uani 1 1 d . . . . .
C18 C 0.0533(6) 1.34178(17) 0.2320(4) 0.0544(13) Uani 1 1 d . . . . .
C19 C -0.0003(6) 1.36501(17) 0.1394(4) 0.0567(13) Uani 1 1 d . . . . .
C20 C -0.0051(6) 1.34156(17) 0.0453(4) 0.0554(13) Uani 1 1 d . . . . .
C21 C -0.0644(7) 1.37121(19) -0.0369(5) 0.0680(15) Uani 1 1 d . . . . .
H21 H -0.0740 1.3617 -0.1057 0.082 Uiso 1 1 calc R U . . .
C22 C -0.1053(8) 1.41527(19) -0.0018(5) 0.0765(18) Uani 1 1 d . . . . .
C23 C 0.1565(6) 1.27967(18) 0.3377(4) 0.0597(13) Uani 1 1 d . . . . .
H23 H 0.1987 1.2494 0.3539 0.072 Uiso 1 1 calc R U . . .
C24 C 0.1338(7) 1.31385(18) 0.4092(5) 0.0610(14) Uani 1 1 d . . . . .
C25 C 0.1633(8) 1.3123(2) 0.5238(5) 0.0736(16) Uani 1 1 d . . . . .
H25A H 0.2534 1.2905 0.5398 0.088 Uiso 1 1 calc R U . . .
H25B H 0.0669 1.2991 0.5542 0.088 Uiso 1 1 calc R U . . .
B1 B 0.2140(8) 1.18422(19) 0.1895(5) 0.0574(15) Uani 1 1 d . . . . .
C26 C 0.2025(9) 1.3609(3) 0.5742(5) 0.090(2) Uani 1 1 d . . . . .
H26A H 0.3001 1.3738 0.5446 0.108 Uiso 1 1 calc R U . . .
H26B H 0.1134 1.3829 0.5569 0.108 Uiso 1 1 calc R U . . .
C27 C 0.2290(9) 1.3598(3) 0.6891(6) 0.103(2) Uani 1 1 d D U . . .
H27A H 0.3351 1.3453 0.7045 0.124 Uiso 0.505(13) 1 calc R U P A 1
H27B H 0.1478 1.3385 0.7161 0.124 Uiso 0.505(13) 1 calc R U P A 1
H27C H 0.2787 1.3292 0.7072 0.124 Uiso 0.224(12) 1 calc R U P B 2
H27D H 0.1222 1.3603 0.7185 0.124 Uiso 0.224(12) 1 calc R U P B 2
H27E H 0.3169 1.3383 0.7114 0.124 Uiso 0.270(12) 1 calc R U P C 3
H27F H 0.1302 1.3518 0.7239 0.124 Uiso 0.270(12) 1 calc R U P C 3
C28 C 0.2230(18) 1.4071(5) 0.7501(16) 0.096(5) Uani 0.505(13) 1 d D U P A 1
H28A H 0.1214 1.4239 0.7333 0.115 Uiso 0.505(13) 1 calc R U P A 1
H28B H 0.2293 1.4006 0.8236 0.115 Uiso 0.505(13) 1 calc R U P A 1
C29 C 0.3690(19) 1.4376(5) 0.7202(14) 0.098(5) Uani 0.505(13) 1 d D U P A 1
H29A H 0.3689 1.4396 0.6455 0.118 Uiso 0.505(13) 1 calc R U P A 1
H29B H 0.4688 1.4214 0.7437 0.118 Uiso 0.505(13) 1 calc R U P A 1
C30 C 0.372(5) 1.4890(8) 0.764(3) 0.130(11) Uani 0.505(13) 1 d D U P A 1
H30A H 0.4649 1.5059 0.7403 0.195 Uiso 0.505(13) 1 calc R U P A 1
H30B H 0.3783 1.4876 0.8383 0.195 Uiso 0.505(13) 1 calc R U P A 1
H30C H 0.2735 1.5055 0.7415 0.195 Uiso 0.505(13) 1 calc R U P A 1
C28B C 0.333(4) 1.3992(8) 0.743(4) 0.100(7) Uani 0.224(12) 1 d D U P A 2
H28C H 0.3404 1.3932 0.8172 0.120 Uiso 0.224(12) 1 calc R U P B 2
H28D H 0.4426 1.3988 0.7183 0.120 Uiso 0.224(12) 1 calc R U P B 2
C29B C 0.253(5) 1.4484(11) 0.722(3) 0.101(7) Uani 0.224(12) 1 d D U P A 2
H29C H 0.1392 1.4483 0.7386 0.121 Uiso 0.224(12) 1 calc R U P B 2
H29D H 0.2624 1.4577 0.6504 0.121 Uiso 0.224(12) 1 calc R U P B 2
C30B C 0.355(8) 1.482(2) 0.795(6) 0.106(15) Uani 0.224(12) 1 d D U P A 2
H30D H 0.3088 1.5134 0.7924 0.159 Uiso 0.224(12) 1 calc R U P B 2
H30E H 0.4656 1.4829 0.7733 0.159 Uiso 0.224(12) 1 calc R U P B 2
H30F H 0.3538 1.4695 0.8640 0.159 Uiso 0.224(12) 1 calc R U P B 2
C28C C 0.277(6) 1.4131(6) 0.702(2) 0.102(7) Uani 0.270(12) 1 d D U P A 3
H28E H 0.3657 1.4196 0.6576 0.123 Uiso 0.270(12) 1 calc R U P C 3
H28F H 0.1842 1.4324 0.6775 0.123 Uiso 0.270(12) 1 calc R U P C 3
C29C C 0.329(4) 1.4311(12) 0.811(2) 0.122(8) Uani 0.270(12) 1 d D U P A 3
H29E H 0.4033 1.4066 0.8381 0.146 Uiso 0.270(12) 1 calc R U P C 3
H29F H 0.2309 1.4279 0.8500 0.146 Uiso 0.270(12) 1 calc R U P C 3
C30C C 0.406(7) 1.4787(12) 0.849(4) 0.152(15) Uani 0.270(12) 1 d D U P A 3
H30G H 0.4302 1.4767 0.9223 0.228 Uiso 0.270(12) 1 calc R U P C 3
H30H H 0.3302 1.5045 0.8353 0.228 Uiso 0.270(12) 1 calc R U P C 3
H30I H 0.5045 1.4845 0.8143 0.228 Uiso 0.270(12) 1 calc R U P C 3

loop_
_atom_site_aniso_label
_atom_site_aniso_U_11
_atom_site_aniso_U_22
_atom_site_aniso_U_33
_atom_site_aniso_U_23
_atom_site_aniso_U_13
_atom_site_aniso_U_12
I1 0.1316(4) 0.0310(2) 0.0898(4) 0.00447(17) 0.0091(3) 0.00788(17)
Br1 0.2296(11) 0.0502(4) 0.0960(7) -0.0061(4) -0.0468(6) 0.0495(5)
S1 0.1139(11) 0.0324(6) 0.0839(12) -0.0051(7) -0.0091(9) 0.0152(7)
S2 0.0808(8) 0.0353(6) 0.0699(10) -0.0050(6) 0.0053(7) 0.0023(5)
F1 0.084(2) 0.0490(17) 0.092(3) -0.0077(17) -0.0193(18) 0.0065(15)
F2 0.114(2) 0.0457(17) 0.068(2) -0.0024(15) 0.0218(19) -0.0075(16)
N1 0.077(3) 0.0306(19) 0.063(3) -0.0009(19) 0.000(2) 0.0035(18)
N2 0.068(2) 0.0308(19) 0.059(3) -0.0001(19) 0.002(2) 0.0042(16)
C1 0.072(3) 0.033(2) 0.056(4) 0.002(2) 0.005(3) 0.000(2)
C2 0.077(3) 0.035(2) 0.061(4) 0.002(2) 0.007(3) 0.005(2)
C3 0.085(4) 0.030(2) 0.082(4) 0.006(3) 0.003(3) 0.010(2)
C4 0.097(4) 0.033(2) 0.070(4) -0.002(3) -0.007(3) 0.009(2)
C5 0.060(3) 0.030(2) 0.069(4) -0.002(2) 0.003(2) 0.0055(19)
C6 0.064(3) 0.033(2) 0.063(4) 0.000(2) 0.002(2) 0.005(2)
C7 0.071(3) 0.036(2) 0.066(4) 0.001(2) 0.003(3) 0.005(2)
C8 0.062(3) 0.035(2) 0.060(4) -0.002(2) 0.001(2) 0.005(2)
C9 0.064(3) 0.035(2) 0.064(4) 0.001(2) 0.007(2) 0.003(2)
C10 0.067(3) 0.039(2) 0.060(4) 0.001(2) 0.007(3) 0.010(2)
C11 0.089(4) 0.053(3) 0.066(4) 0.009(3) 0.014(3) 0.014(3)
C12 0.107(5) 0.076(4) 0.076(5) 0.018(4) 0.025(4) 0.037(4)
C13 0.093(5) 0.092(5) 0.069(5) -0.012(4) -0.003(4) 0.037(4)
C14 0.085(4) 0.071(4) 0.080(5) -0.019(4) 0.004(4) 0.010(3)
C15 0.082(4) 0.053(3) 0.063(4) -0.011(3) 0.005(3) 0.008(3)
C16 0.139(7) 0.190(10) 0.066(5) -0.007(6) -0.010(5) 0.045(7)
C17 0.060(3) 0.031(2) 0.062(3) 0.002(2) 0.000(2) 0.0015(19)
C18 0.060(3) 0.037(2) 0.067(4) 0.002(2) 0.005(2) -0.005(2)
C19 0.067(3) 0.033(2) 0.070(4) 0.000(2) 0.005(3) 0.001(2)
C20 0.069(3) 0.033(2) 0.064(4) 0.003(2) 0.003(3) 0.002(2)
C21 0.091(4) 0.042(3) 0.071(4) 0.000(3) -0.005(3) 0.011(3)
C22 0.118(5) 0.039(3) 0.070(4) 0.002(3) -0.014(3) 0.018(3)
C23 0.073(3) 0.038(2) 0.068(4) 0.002(3) 0.002(3) 0.005(2)
C24 0.078(3) 0.039(3) 0.066(4) 0.000(2) 0.002(3) 0.001(2)
C25 0.095(4) 0.052(3) 0.074(4) 0.002(3) 0.002(3) 0.006(3)
B1 0.074(4) 0.030(3) 0.068(5) 0.004(3) -0.001(3) 0.005(2)
C26 0.107(5) 0.074(4) 0.088(6) -0.009(4) -0.002(4) -0.005(4)
C27 0.107(5) 0.115(6) 0.086(6) -0.022(5) -0.006(4) -0.015(5)
C28 0.071(9) 0.128(10) 0.089(11) -0.032(9) 0.012(8) 0.000(7)
C29 0.102(9) 0.087(8) 0.108(12) -0.025(9) 0.017(9) 0.005(7)
C30 0.17(2) 0.080(11) 0.14(2) -0.026(13) 0.033(17) 0.007(10)
C28B 0.099(15) 0.109(12) 0.091(16) -0.025(13) -0.005(14) -0.008(12)
C29B 0.096(15) 0.110(10) 0.094(16) -0.019(14) -0.011(14) -0.011(13)
C30B 0.08(2) 0.110(18) 0.12(3) -0.04(2) 0.00(2) -0.01(2)
C28C 0.090(16) 0.110(11) 0.107(15) -0.021(13) -0.004(13) 0.008(13)
C29C 0.116(15) 0.128(14) 0.119(15) -0.033(13) -0.017(14) -0.009(13)
C30C 0.21(3) 0.10(2) 0.15(3) -0.04(2) -0.04(3) 0.03(2)

loop_
_atom_type_symbol
_atom_type_description
_atom_type_scat_dispersion_real
_atom_type_scat_dispersion_imag
_atom_type_scat_source
C C 0.0181 0.0091 'International Tables Vol C Tables 4.2.6.8 and 6.1.1.4'
H H 0.0000 0.0000 'International Tables Vol C Tables 4.2.6.8 and 6.1.1.4'
B B 0.0090 0.0039 'International Tables Vol C Tables 4.2.6.8 and 6.1.1.4'
Br Br -0.6763 1.2805 'International Tables Vol C Tables 4.2.6.8 and 6.1.1.4'
F F 0.0727 0.0534 'International Tables Vol C Tables 4.2.6.8 and 6.1.1.4'
I I -0.3257 6.8362 'International Tables Vol C Tables 4.2.6.8 and 6.1.1.4'
N N 0.0311 0.0180 'International Tables Vol C Tables 4.2.6.8 and 6.1.1.4'
S S 0.3331 0.5567 'International Tables Vol C Tables 4.2.6.8 and 6.1.1.4'

loop_
_geom_angle_atom_site_label_1
_geom_angle_atom_site_label_2
_geom_angle_atom_site_label_3
_geom_angle
C19 S1 C22 89.9(3)
C18 S2 C24 92.2(3)
C4 N1 C1 108.2(4)
C4 N1 B1 125.2(5)
C1 N1 B1 126.6(4)
C5 N2 C8 107.4(4)
C5 N2 B1 128.0(5)
C8 N2 B1 124.5(4)
N1 C1 C9 120.3(4)
N1 C1 C2 107.9(4)
C9 C1 C2 131.8(5)
C3 C2 C1 105.9(5)
C3 C2 H2 127.0
C1 C2 H2 127.0
C2 C3 C4 109.1(5)
C2 C3 I1 127.5(4)
C4 C3 I1 123.4(4)
N1 C4 C3 108.8(5)
N1 C4 H4 125.6
C3 C4 H4 125.6
N2 C5 C6 108.7(4)
N2 C5 C17 129.8(5)
C6 C5 C17 121.4(4)
C7 C6 C20 133.0(5)
C7 C6 C5 106.9(4)
C20 C6 C5 120.0(5)
C6 C7 C8 108.2(5)
C6 C7 H7 125.9
C8 C7 H7 125.9
N2 C8 C7 108.8(4)
N2 C8 C9 122.2(4)
C7 C8 C9 128.9(5)
C1 C9 C8 119.6(5)
C1 C9 C10 120.4(4)
C8 C9 C10 119.9(4)
C11 C10 C15 117.8(5)
C11 C10 C9 121.0(5)
C15 C10 C9 121.1(5)
C12 C11 C10 119.5(6)
C12 C11 H11 120.2
C10 C11 H11 120.2
C11 C12 C13 122.1(7)
C11 C12 H12 119.0
C13 C12 H12 119.0
C14 C13 C12 118.2(6)
C14 C13 C16 121.7(8)
C12 C13 C16 120.2(8)
C15 C14 C13 120.8(6)
C15 C14 H14 119.6
C13 C14 H14 119.6
C14 C15 C10 121.6(6)
C14 C15 H025 119.2
C10 C15 H025 119.2
C13 C16 H16A 109.5
C13 C16 H16B 109.5
H16A C16 H16B 109.5
C13 C16 H6C 109.5
H16A C16 H6C 109.5
H16B C16 H6C 109.5
C18 C17 C23 111.0(5)
C18 C17 C5 116.1(5)
C23 C17 C5 132.9(4)
C17 C18 C19 122.6(5)
C17 C18 S2 111.8(4)
C19 C18 S2 125.7(4)
C20 C19 C18 121.9(4)
C20 C19 S1 112.2(4)
C18 C19 S1 125.9(4)
C19 C20 C21 112.6(4)
C19 C20 C6 118.0(5)
C21 C20 C6 129.4(5)
C22 C21 C20 110.8(5)
C22 C21 H21 124.6
C20 C21 H21 124.6
C21 C22 S1 114.5(4)
C21 C22 Br1 127.2(5)
S1 C22 Br1 118.3(3)
C24 C23 C17 114.0(5)
C24 C23 H23 123.0
C17 C23 H23 123.0
C23 C24 C25 130.0(5)
C23 C24 S2 111.1(4)
C25 C24 S2 118.9(4)
C24 C25 C26 114.8(5)
C24 C25 H25A 108.6
C26 C25 H25A 108.6
C24 C25 H25B 108.6
C26 C25 H25B 108.6
H25A C25 H25B 107.5
F2 B1 F1 108.2(5)
F2 B1 N2 112.4(4)
F1 B1 N2 110.9(4)
F2 B1 N1 108.9(4)
F1 B1 N1 109.8(4)
N2 B1 N1 106.6(5)
C27 C26 C25 115.2(6)
C27 C26 H26A 108.5
C25 C26 H26A 108.5
C27 C26 H26B 108.5
C25 C26 H26B 108.5
H26A C26 H26B 107.5
C26 C27 C28 119.3(10)
C26 C27 C28B 120(2)
C26 C27 C28C 96.7(12)
C26 C27 H27A 107.5
C28 C27 H27A 107.5
C26 C27 H27B 107.5
C28 C27 H27B 107.5
H27A C27 H27B 107.0
C26 C27 H27C 107.4
C28B C27 H27C 107.4
C26 C27 H27D 107.4
C28B C27 H27D 107.4
H27C C27 H27D 106.9
C26 C27 H27E 112.4
C28C C27 H27E 112.4
C26 C27 H27F 112.4
C28C C27 H27F 112.4
H27E C27 H27F 110.0
C29 C28 C27 107.5(10)
C29 C28 H28A 110.2
C27 C28 H28A 110.2
C29 C28 H28B 110.2
C27 C28 H28B 110.2
H28A C28 H28B 108.5
C28 C29 C30 114.9(19)
C28 C29 H29A 108.5
C30 C29 H29A 108.5
C28 C29 H29B 108.5
C30 C29 H29B 108.5
H29A C29 H29B 107.5
C29 C30 H30A 109.5
C29 C30 H30B 109.5
H30A C30 H30B 109.5
C29 C30 H30C 109.5
H30A C30 H30C 109.5
H30B C30 H30C 109.5
C29B C28B C27 109(2)
C29B C28B H28C 109.8
C27 C28B H28C 109.8
C29B C28B H28D 109.8
C27 C28B H28D 109.8
H28C C28B H28D 108.3
C28B C29B C30B 102(3)
C28B C29B H29C 111.3
C30B C29B H29C 111.3
C28B C29B H29D 111.3
C30B C29B H29D 111.3
H29C C29B H29D 109.2
C29B C30B H30D 109.5
C29B C30B H30E 109.5
H30D C30B H30E 109.5
C29B C30B H30F 109.5
H30D C30B H30F 109.5
H30E C30B H30F 109.5
C29C C28C C27 118(2)
C29C C28C H28E 107.8
C27 C28C H28E 107.8
C29C C28C H28F 107.8
C27 C28C H28F 107.8
H28E C28C H28F 107.1
C28C C29C C30C 132(3)
C28C C29C H29E 104.3
C30C C29C H29E 104.3
C28C C29C H29F 104.3
C30C C29C H29F 104.3
H29E C29C H29F 105.6
C29C C30C H30G 109.5
C29C C30C H30H 109.5
H30G C30C H30H 109.5
C29C C30C H30I 109.5
H30G C30C H30I 109.5
H30H C30C H30I 109.5

loop_
_geom_bond_atom_site_label_1
_geom_bond_atom_site_label_2
_geom_bond_distance
I1 C3 2.090(5)
Br1 C22 1.872(5)
S1 C19 1.720(5)
S1 C22 1.721(6)
S2 C18 1.704(6)
S2 C24 1.747(5)
F1 B1 1.395(7)
F2 B1 1.382(7)
N1 C4 1.340(6)
N1 C1 1.384(6)
N1 B1 1.552(7)
N2 C5 1.370(5)
N2 C8 1.392(6)
N2 B1 1.534(7)
C1 C9 1.394(6)
C1 C2 1.419(6)
C2 C3 1.363(7)
C2 H2 0.9300
C3 C4 1.389(7)
C4 H4 0.9300
C5 C6 1.436(7)
C5 C17 1.436(7)
C6 C7 1.371(7)
C6 C20 1.433(6)
C7 C8 1.405(6)
C7 H7 0.9300
C8 C9 1.409(6)
C9 C10 1.471(7)
C10 C11 1.394(7)
C10 C15 1.397(7)
C11 C12 1.384(8)
C11 H11 0.9300
C12 C13 1.385(10)
C12 H12 0.9300
C13 C14 1.373(9)
C13 C16 1.519(9)
C14 C15 1.371(8)
C14 H14 0.9300
C15 H025 0.9300
C16 H16A 0.9600
C16 H16B 0.9600
C16 H6C 0.9600
C17 C18 1.405(6)
C17 C23 1.436(7)
C18 C19 1.415(7)
C19 C20 1.383(7)
C20 C21 1.417(7)
C21 C22 1.356(7)
C21 H21 0.9300
C23 C24 1.348(7)
C23 H23 0.9300
C24 C25 1.495(8)
C25 C26 1.531(8)
C25 H25A 0.9700
C25 H25B 0.9700
C26 C27 1.496(9)
C26 H26A 0.9700
C26 H26B 0.9700
C27 C28 1.536(9)
C27 C28B 1.538(10)
C27 C28C 1.542(10)
C27 H27A 0.9700
C27 H27B 0.9700
C27 H27C 0.9700
C27 H27D 0.9700
C27 H27E 0.9700
C27 H27F 0.9700
C28 C29 1.532(10)
C28 H28A 0.9700
C28 H28B 0.9700
C29 C30 1.539(10)
C29 H29A 0.9700
C29 H29B 0.9700
C30 H30A 0.9600
C30 H30B 0.9600
C30 H30C 0.9600
C28B C29B 1.535(10)
C28B H28C 0.9700
C28B H28D 0.9700
C29B C30B 1.539(11)
C29B H29C 0.9700
C29B H29D 0.9700
C30B H30D 0.9600
C30B H30E 0.9600
C30B H30F 0.9600
C28C C29C 1.537(10)
C28C H28E 0.9700
C28C H28F 0.9700
C29C C30C 1.540(11)
C29C H29E 0.9700
C29C H29F 0.9700
C30C H30G 0.9600
C30C H30H 0.9600
C30C H30I 0.9600

loop_
_geom_torsion_atom_site_label_1
_geom_torsion_atom_site_label_2
_geom_torsion_atom_site_label_3
_geom_torsion_atom_site_label_4
_geom_torsion
C4 N1 C1 C9 179.1(5)
B1 N1 C1 C9 -1.6(8)
C4 N1 C1 C2 0.4(6)
B1 N1 C1 C2 179.6(5)
N1 C1 C2 C3 -0.2(6)
C9 C1 C2 C3 -178.8(6)
C1 C2 C3 C4 0.0(6)
C1 C2 C3 I1 178.3(4)
C1 N1 C4 C3 -0.4(6)
B1 N1 C4 C3 -179.7(5)
C2 C3 C4 N1 0.3(7)
I1 C3 C4 N1 -178.1(4)
C8 N2 C5 C6 -0.4(5)
B1 N2 C5 C6 -177.7(5)
C8 N2 C5 C17 177.5(5)
B1 N2 C5 C17 0.1(8)
N2 C5 C6 C7 0.0(6)
C17 C5 C6 C7 -178.1(5)
N2 C5 C6 C20 179.2(4)
C17 C5 C6 C20 1.1(7)
C20 C6 C7 C8 -178.6(5)
C5 C6 C7 C8 0.4(6)
C5 N2 C8 C7 0.7(5)
B1 N2 C8 C7 178.1(5)
C5 N2 C8 C9 -176.1(5)
B1 N2 C8 C9 1.4(8)
C6 C7 C8 N2 -0.7(6)
C6 C7 C8 C9 175.8(5)
N1 C1 C9 C8 -1.4(7)
C2 C1 C9 C8 177.0(5)
N1 C1 C9 C10 -177.9(4)
C2 C1 C9 C10 0.5(9)
N2 C8 C9 C1 1.5(8)
C7 C8 C9 C1 -174.5(5)
N2 C8 C9 C10 178.1(4)
C7 C8 C9 C10 2.1(8)
C1 C9 C10 C11 -130.9(5)
C8 C9 C10 C11 52.5(7)
C1 C9 C10 C15 49.3(7)
C8 C9 C10 C15 -127.2(5)
C15 C10 C11 C12 0.6(7)
C9 C10 C11 C12 -179.2(5)
C10 C11 C12 C13 0.0(9)
C11 C12 C13 C14 0.3(9)
C11 C12 C13 C16 178.5(6)
C12 C13 C14 C15 -1.0(9)
C16 C13 C14 C15 -179.2(6)
C13 C14 C15 C10 1.6(9)
C11 C10 C15 C14 -1.4(8)
C9 C10 C15 C14 178.4(5)
N2 C5 C17 C18 -178.3(5)
C6 C5 C17 C18 -0.7(7)
N2 C5 C17 C23 0.8(9)
C6 C5 C17 C23 178.5(5)
C23 C17 C18 C19 179.8(4)
C5 C17 C18 C19 -0.8(7)
C23 C17 C18 S2 -1.6(5)
C5 C17 C18 S2 177.7(3)
C24 S2 C18 C17 1.2(4)
C24 S2 C18 C19 179.7(5)
C17 C18 C19 C20 2.0(8)
S2 C18 C19 C20 -176.3(4)
C17 C18 C19 S1 179.6(4)
S2 C18 C19 S1 1.2(7)
C22 S1 C19 C20 -0.8(4)
C22 S1 C19 C18 -178.5(5)
C18 C19 C20 C21 179.2(5)
S1 C19 C20 C21 1.4(6)
C18 C19 C20 C6 -1.6(7)
S1 C19 C20 C6 -179.4(4)
C7 C6 C20 C19 179.0(5)
C5 C6 C20 C19 0.1(7)
C7 C6 C20 C21 -2.0(10)
C5 C6 C20 C21 179.1(5)
C19 C20 C21 C22 -1.4(7)
C6 C20 C21 C22 179.6(6)
C20 C21 C22 S1 0.8(7)
C20 C21 C22 Br1 179.9(5)
C19 S1 C22 C21 0.0(5)
C19 S1 C22 Br1 -179.2(4)
C18 C17 C23 C24 1.3(7)
C5 C17 C23 C24 -177.9(5)
C17 C23 C24 C25 178.3(5)
C17 C23 C24 S2 -0.3(6)
C18 S2 C24 C23 -0.5(5)
C18 S2 C24 C25 -179.3(5)
C23 C24 C25 C26 152.3(6)
S2 C24 C25 C26 -29.1(7)
C5 N2 B1 F2 54.1(7)
C8 N2 B1 F2 -122.9(5)
C5 N2 B1 F1 -67.1(7)
C8 N2 B1 F1 115.9(5)
C5 N2 B1 N1 173.3(4)
C8 N2 B1 N1 -3.6(7)
C4 N1 B1 F2 -55.6(7)
C1 N1 B1 F2 125.3(5)
C4 N1 B1 F1 62.7(7)
C1 N1 B1 F1 -116.4(5)
C4 N1 B1 N2 -177.1(5)
C1 N1 B1 N2 3.8(7)
C24 C25 C26 C27 178.9(6)
C25 C26 C27 C28 -163.6(8)
C25 C26 C27 C28B 155.5(16)
C25 C26 C27 C28C 175.6(19)
C26 C27 C28 C29 -66.6(17)
C28B C27 C28 C29 34(3)
C28C C27 C28 C29 -22(3)
C27 C28 C29 C30 173(2)
C26 C27 C28B C29B 61(4)
C28 C27 C28B C29B -39(2)
C28C C27 C28B C29B 17(4)
C27 C28B C29B C30B 171(4)
C26 C27 C28C C29C -176(3)
C28 C27 C28C C29C 42(2)
C28B C27 C28C C29C -33(4)
C27 C28C C29C C30C 170(4)
